data_7100958
loop_
_publ_author_name
'Fumio Hamada'
'Ken Endo'
'Yoshihiko Kondo'

_publ_section_title
;
Potassium-Thiacalix[8]arene Assembly: Structure and
Guest Sorption Profiles
;
_journal_name_full 'Chemical Communications'
_journal_paper_doi 10.1039/b413373k
_journal_year 2005
_chemical_formula_sum 'C88 H116 K4 O16 S8'
_chemical_formula_weight 1842.75
_space_group_IT_number 2
_symmetry_cell_setting triclinic
_symmetry_Int_Tables_number 2
_symmetry_space_group_name_Hall '-P 1'
_symmetry_space_group_name_H-M 'P -1'
_cell_angle_alpha 85.962(3)
_cell_angle_beta 87.149(2)
_cell_angle_gamma 89.264(7)
_cell_formula_units_Z 1
_cell_length_a 11.6201(9)
_cell_length_b 12.778(2)
_cell_length_c 16.848(2)
_cell_measurement_temperature 163.2
_cell_volume 2492.2(5)
_exptl_crystal_density_diffrn 1.228
_cod_original_formula_sum 'C88 H116 K4 O16 S8 '
_cod_database_code 7100958

loop_
_symmetry_equiv_pos_as_xyz
x,y,z
-x,-y,-z

loop_
_atom_site_label
_atom_site_type_symbol
_atom_site_fract_x
_atom_site_fract_y
_atom_site_fract_z
_atom_site_U_iso_or_equiv
_atom_site_adp_type
_atom_site_occupancy
_atom_site_calc_flag
_atom_site_refinement_flags
_atom_site_disorder_assembly
_atom_site_disorder_group
K(3) K 0.65583(8) 0.03099(9) -0.08716(6) 0.0396(3) Uani 1.00 d . . .
K(4) K 0.79189(9) 0.07486(9) 0.10995(7) 0.0469(3) Uani 1.00 d . . .
S(1) S 0.94443(10) -0.1740(1) -0.35737(7) 0.0393(4) Uani 1.00 d . . .
S(3) S 0.51202(9) -0.22405(9) 0.19389(7) 0.0322(3) Uani 1.00 d . . .
S(4) S 0.61192(9) 0.17919(9) 0.25342(7) 0.0336(3) Uani 1.00 d . . .
S(5) S 0.85785(10) -0.15549(9) -0.04068(7) 0.0321(3) Uani 1.00 d . . .
O(1) O 1.1429(2) -0.1157(2) -0.2543(2) 0.0380(9) Uani 1.00 d . . .
O(2) O 0.9616(3) -0.0727(3) 0.1353(2) 0.045(1) Uani 1.00 d . . .
O(3) O 0.5860(3) 0.1493(3) 0.0422(2) 0.045(1) Uani 1.00 d . . .
O(4) O 0.9451(2) -0.0886(2) -0.1957(2) 0.0372(9) Uani 1.00 d . . .
O(5) O 0.5433(2) 0.0068(2) 0.1573(2) 0.0330(9) Uani 1.00 d . . .
O(7) O 0.8493(2) 0.1383(3) -0.0414(2) 0.043(1) Uani 1.00 d . . .
O(8) O 0.6526(2) -0.0985(2) 0.0599(2) 0.0316(9) Uani 1.00 d . . .
O(9) O 0.7780(3) 0.0624(3) -0.2258(2) 0.059(1) Uani 1.00 d . . .
C(2) C 0.8334(3) -0.2250(3) -0.1262(3) 0.028(1) Uani 1.00 d . . .
C(3) C 0.6900(3) -0.3587(3) 0.1630(3) 0.030(1) Uani 1.00 d . . .
C(4) C 0.8883(3) -0.1772(3) -0.1964(3) 0.030(1) Uani 1.00 d . . .
C(5) C 0.7899(3) -0.2355(3) 0.0385(2) 0.028(1) Uani 1.00 d . . .
C(6) C 0.7886(4) -0.3978(3) 0.1240(3) 0.030(1) Uani 1.00 d . . .
C(7) C 0.8366(3) -0.3342(3) 0.0609(3) 0.030(1) Uani 1.00 d . . .
C(8) C 0.7716(3) -0.3154(3) -0.1281(3) 0.030(1) Uani 1.00 d . . .
C(9) C 0.5616(3) -0.1323(4) 0.2586(3) 0.030(1) Uani 1.00 d . . .
C(10) C 0.6425(3) -0.2618(3) 0.1420(2) 0.027(1) Uani 1.00 d . . .
C(11) C 1.0873(4) -0.2243(4) -0.3569(3) 0.033(1) Uani 1.00 d . . .
C(12) C 0.5679(3) -0.0250(3) 0.2316(3) 0.029(1) Uani 1.00 d . . .
C(13) C 0.8800(3) -0.2311(4) -0.2667(3) 0.033(1) Uani 1.00 d . . .
C(14) C 0.6051(3) 0.0431(3) 0.2863(3) 0.030(1) Uani 1.00 d . . .
C(15) C 1.3123(4) -0.2965(4) -0.3712(3) 0.035(1) Uani 1.00 d . . .
C(16) C 0.8158(4) -0.3217(4) -0.2660(3) 0.034(1) Uani 1.00 d . . .
C(17) C 0.5945(4) -0.1668(4) 0.3339(3) 0.037(1) Uani 1.00 d . . .
C(18) C 1.1206(4) -0.2978(4) -0.4110(3) 0.038(1) Uani 1.00 d . . .
C(19) C 1.2326(4) -0.3371(4) -0.4191(3) 0.038(1) Uani 1.00 d . . .
C(20) C 1.1695(4) -0.1869(3) -0.3087(3) 0.032(1) Uani 1.00 d . . .
C(22) C 0.8390(4) -0.5039(4) 0.1521(3) 0.037(1) Uani 1.00 d . . .
C(23) C 0.7597(3) -0.3657(3) -0.1979(3) 0.030(1) Uani 1.00 d . . .
C(24) C 0.6885(4) -0.4654(4) -0.2016(3) 0.037(1) Uani 1.00 d . . .
C(25) C 0.6326(4) -0.0990(4) 0.3872(3) 0.043(2) Uani 1.00 d . . .
C(26) C 0.6346(4) 0.0076(4) 0.3621(3) 0.036(1) Uani 1.00 d . . .
C(27) C 0.7661(4) -0.5536(4) -0.2323(3) 0.051(2) Uani 1.00 d . . .
C(28) C 0.6348(5) -0.5041(4) -0.1203(3) 0.054(2) Uani 1.00 d . . .
C(29) C 0.5302(4) 0.2477(4) 0.0416(3) 0.050(2) Uani 1.00 d . . .
C(30) C 0.8720(5) -0.5000(5) 0.2381(3) 0.060(2) Uani 1.00 d . . .
C(31) C 1.2685(4) -0.4163(4) -0.4801(3) 0.050(2) Uani 1.00 d . . .
C(32) C 0.5913(4) -0.4435(4) -0.2584(3) 0.052(2) Uani 1.00 d . . .
C(33) C 0.7493(4) -0.5882(4) 0.1462(4) 0.057(2) Uani 1.00 d . . .
C(34) C 0.9324(5) -0.1402(5) 0.2051(4) 0.065(2) Uani 1.00 d . . .
C(35) C 0.9449(5) -0.5346(4) 0.1016(3) 0.056(2) Uani 1.00 d . . .
C(36) C 1.3574(6) -0.4917(6) -0.4466(4) 0.083(2) Uani 1.00 d . . .
C(37) C 0.7026(9) -0.0514(6) 0.5192(4) 0.119(3) Uani 1.00 d . . .
C(38) C 0.6763(6) -0.1373(4) 0.4682(3) 0.061(2) Uani 1.00 d . . .
C(39) C 1.3173(8) -0.3564(6) -0.5538(4) 0.107(3) Uani 1.00 d . . .
C(40) C 0.8327(5) 0.2433(5) -0.0683(5) 0.083(2) Uani 1.00 d . . .
C(41) C 1.1663(6) -0.4797(6) -0.5014(5) 0.097(3) Uani 1.00 d . . .
C(42) C 0.7832(8) -0.2043(7) 0.4527(5) 0.124(4) Uani 1.00 d . . .
C(43) C 0.5865(8) -0.2066(7) 0.5150(4) 0.109(3) Uani 1.00 d . . .
C(44) C 0.7539(7) 0.0932(9) -0.3030(5) 0.128(4) Uani 1.00 d . . .
C(48) C 1.2834(4) -0.2237(3) -0.3157(3) 0.030(1) Uani 1.00 d . . .
C(49) C 0.6931(3) -0.1965(3) 0.0803(3) 0.029(1) Uani 1.00 d . . .
H(1) H 0.7354 -0.3455 -0.0797 0.0360 Uiso 1.00 calc . . .
H(2) H 1.3907 -0.3195 -0.3765 0.0422 Uiso 1.00 calc . . .
H(3) H 0.8105 -0.3546 -0.3145 0.0417 Uiso 1.00 calc . . .
H(4) H 1.0640 -0.3229 -0.4439 0.0459 Uiso 1.00 calc . . .
H(5) H 0.6540 -0.4009 0.2061 0.0361 Uiso 1.00 calc . . .
H(6) H 0.9027 -0.3585 0.0315 0.0359 Uiso 1.00 calc . . .
H(7) H 0.5900 -0.2394 0.3495 0.0448 Uiso 1.00 calc . . .
H(8) H 0.6572 0.0566 0.3980 0.0438 Uiso 1.00 calc . . .
H(9) H 1.0580 -0.0983 -0.2534 0.0508 Uiso 1.00 calc . . .
H(10) H 0.7818 -0.6552 0.1595 0.0699 Uiso 1.00 calc . . .
H(11) H 0.6854 -0.5760 0.1822 0.0699 Uiso 1.00 calc . . .
H(12) H 0.9259 -0.4455 0.2419 0.0730 Uiso 1.00 calc . . .
H(13) H 0.8054 -0.4875 0.2712 0.0730 Uiso 1.00 calc . . .
H(14) H 0.9275 -0.5310 0.0473 0.0675 Uiso 1.00 calc . . .
H(15) H 1.0061 -0.4881 0.1091 0.0675 Uiso 1.00 calc . . .
H(16) H 0.4523 0.2523 0.0361 0.0508 Uiso 1.00 calc . . .
H(17) H 0.5545 0.3071 0.0806 0.0508 Uiso 1.00 calc . . .
H(18) H 0.5527 0.2613 -0.0166 0.0508 Uiso 1.00 calc . . .
H(19) H 0.9207 0.1034 -0.0568 0.0508 Uiso 1.00 calc . . .
H(20) H 1.3387 -0.5080 -0.3918 0.0995 Uiso 1.00 calc . . .
H(21) H 1.4309 -0.4592 -0.4527 0.0995 Uiso 1.00 calc . . .
H(22) H 1.1306 -0.5116 -0.4538 0.1174 Uiso 1.00 calc . . .
H(24) H 0.7989 -0.5315 -0.2832 0.0604 Uiso 1.00 calc . . .
H(25) H 0.6217 -0.4156 -0.3081 0.0619 Uiso 1.00 calc . . .
H(26) H 0.5518 -0.5071 -0.2648 0.0619 Uiso 1.00 calc . . .
H(27) H 0.5380 -0.3946 -0.2363 0.0619 Uiso 1.00 calc . . .
H(28) H 0.5973 -0.5687 -0.1250 0.0642 Uiso 1.00 calc . . .
H(29) H 0.6934 -0.5135 -0.0833 0.0642 Uiso 1.00 calc . . .
H(30) H 0.7638 0.2693 -0.0430 0.1011 Uiso 1.00 calc . . .
H(31) H 1.3586 -0.5534 -0.4745 0.0995 Uiso 1.00 calc . . .
H(32) H 1.3902 -0.3297 -0.5437 0.1314 Uiso 1.00 calc . . .
H(33) H 1.3253 -0.4024 -0.5960 0.1314 Uiso 1.00 calc . . .
H(34) H 1.2664 -0.3006 -0.5685 0.1314 Uiso 1.00 calc . . .
H(35) H 1.1134 -0.4352 -0.5281 0.1174 Uiso 1.00 calc . . .
H(36) H 1.1928 -0.5331 -0.5348 0.1174 Uiso 1.00 calc . . .
H(37) H 0.8961 0.2836 -0.0545 0.1011 Uiso 1.00 calc . . .
H(38) H 0.8262 0.2486 -0.1240 0.1011 Uiso 1.00 calc . . .
H(39) H 0.9063 -0.5654 0.2558 0.0730 Uiso 1.00 calc . . .
H(40) H 0.7237 -0.5856 0.0934 0.0699 Uiso 1.00 calc . . .
H(41) H 0.9681 -0.6044 0.1180 0.0675 Uiso 1.00 calc . . .
H(42) H 0.7216 -0.6145 -0.2358 0.0604 Uiso 1.00 calc . . .
H(43) H 0.8257 -0.5684 -0.1963 0.0604 Uiso 1.00 calc . . .
H(44) H 0.5803 -0.4535 -0.1030 0.0642 Uiso 1.00 calc . . .
H(45) H 0.8343 -0.0086 -0.2210 0.0508 Uiso 1.00 calc . . .
H(46) H 0.8026 0.0610 -0.3409 0.1478 Uiso 1.00 calc . . .
H(47) H 0.7685 0.1703 -0.3122 0.1478 Uiso 1.00 calc . . .
H(48) H 0.6760 0.0840 -0.3133 0.1478 Uiso 1.00 calc . . .
H(49) H 0.7313 -0.0777 0.5684 0.1394 Uiso 1.00 calc . . .
H(50) H 0.7603 -0.0057 0.4922 0.1394 Uiso 1.00 calc . . .
H(51) H 0.6353 -0.0097 0.5292 0.1394 Uiso 1.00 calc . . .
H(52) H 0.8171 -0.2314 0.5004 0.1372 Uiso 1.00 calc . . .
H(53) H 0.7674 -0.2627 0.4218 0.1372 Uiso 1.00 calc . . .
H(54) H 0.8429 -0.1634 0.4218 0.1372 Uiso 1.00 calc . . .
H(55) H 0.5149 -0.1674 0.5260 0.1256 Uiso 1.00 calc . . .
H(56) H 0.5636 -0.2651 0.4856 0.1256 Uiso 1.00 calc . . .
H(57) H 0.6111 -0.2352 0.5653 0.1256 Uiso 1.00 calc . . .
H(58) H 0.9234 -0.1014 0.2516 0.0746 Uiso 1.00 calc . . .
H(59) H 0.8612 -0.1762 0.1995 0.0746 Uiso 1.00 calc . . .
H(60) H 0.9911 -0.1928 0.2143 0.0746 Uiso 1.00 calc . . .

loop_
_atom_site_aniso_label
_atom_site_aniso_U_11
_atom_site_aniso_U_22
_atom_site_aniso_U_33
_atom_site_aniso_U_12
_atom_site_aniso_U_13
_atom_site_aniso_U_23
K(3) 0.0416(6) 0.0416(7) 0.0363(6) -0.0014(5) -0.0127(5) -0.0005(5)
K(4) 0.0496(6) 0.0557(8) 0.0371(7) 0.0088(5) -0.0143(5) -0.0075(6)
S(1) 0.0367(6) 0.0541(8) 0.0271(7) 0.0000(5) -0.0068(5) 0.0009(6)
S(3) 0.0314(6) 0.0304(6) 0.0357(7) -0.0029(5) -0.0015(5) -0.0079(5)
S(4) 0.0389(6) 0.0272(6) 0.0358(7) 0.0004(5) -0.0103(5) -0.0034(5)
S(5) 0.0420(6) 0.0265(6) 0.0282(6) -0.0045(5) 0.0001(5) -0.0052(5)
O(1) 0.036(2) 0.044(2) 0.036(2) 0.002(1) -0.005(1) -0.013(2)
O(2) 0.046(2) 0.044(2) 0.046(2) 0.001(2) -0.006(2) -0.009(2)
O(3) 0.048(2) 0.041(2) 0.044(2) 0.015(2) -0.006(2) 0.001(2)
O(4) 0.044(2) 0.032(2) 0.036(2) -0.009(1) 0.001(1) -0.004(1)
O(5) 0.035(2) 0.034(2) 0.030(2) 0.002(1) -0.007(1) -0.003(1)
O(7) 0.039(2) 0.042(2) 0.050(2) 0.003(1) -0.004(2) -0.003(2)
O(8) 0.037(2) 0.025(2) 0.033(2) 0.002(1) -0.006(1) 0.000(1)
O(9) 0.065(2) 0.067(3) 0.043(2) 0.018(2) -0.003(2) -0.003(2)
C(2) 0.030(2) 0.027(2) 0.029(3) 0.001(2) -0.004(2) -0.004(2)
C(3) 0.035(2) 0.030(3) 0.026(2) -0.005(2) -0.003(2) -0.002(2)
C(4) 0.031(2) 0.035(3) 0.025(2) -0.001(2) -0.002(2) -0.001(2)
C(5) 0.032(2) 0.027(2) 0.025(2) -0.006(2) -0.003(2) -0.006(2)
C(6) 0.034(2) 0.026(2) 0.031(3) -0.003(2) -0.004(2) -0.001(2)
C(7) 0.034(2) 0.027(2) 0.029(3) 0.002(2) -0.004(2) -0.005(2)
C(8) 0.027(2) 0.029(3) 0.033(3) 0.001(2) -0.001(2) 0.001(2)
C(9) 0.031(2) 0.034(3) 0.025(2) -0.003(2) 0.001(2) -0.003(2)
C(10) 0.026(2) 0.032(3) 0.023(2) -0.001(2) 0.001(2) -0.007(2)
C(11) 0.041(3) 0.032(3) 0.025(2) -0.001(2) -0.006(2) 0.002(2)
C(12) 0.029(2) 0.029(2) 0.028(3) -0.001(2) 0.000(2) -0.003(2)
C(13) 0.030(2) 0.042(3) 0.028(3) -0.002(2) -0.003(2) 0.000(2)
C(14) 0.025(2) 0.031(3) 0.034(3) 0.003(2) -0.002(2) -0.007(2)
C(15) 0.040(3) 0.028(3) 0.037(3) -0.003(2) 0.000(2) -0.003(2)
C(16) 0.034(2) 0.042(3) 0.029(3) 0.000(2) -0.008(2) -0.008(2)
C(17) 0.049(3) 0.030(3) 0.031(3) -0.002(2) -0.005(2) 0.001(2)
C(18) 0.042(3) 0.049(3) 0.024(3) -0.009(2) -0.003(2) -0.007(2)
C(19) 0.052(3) 0.032(3) 0.032(3) -0.004(2) -0.002(2) -0.007(2)
C(20) 0.044(3) 0.026(3) 0.026(2) -0.002(2) -0.003(2) -0.001(2)
C(22) 0.043(3) 0.030(3) 0.036(3) 0.004(2) 0.001(2) 0.004(2)
C(23) 0.027(2) 0.033(3) 0.033(3) 0.001(2) -0.005(2) -0.008(2)
C(24) 0.044(3) 0.028(3) 0.040(3) -0.005(2) -0.005(2) -0.009(2)
C(25) 0.064(3) 0.032(3) 0.034(3) 0.005(2) -0.011(2) -0.003(2)
C(26) 0.043(3) 0.037(3) 0.030(3) -0.004(2) -0.011(2) -0.006(2)
C(27) 0.058(3) 0.036(3) 0.061(4) -0.003(2) -0.011(3) -0.016(3)
C(28) 0.067(4) 0.045(3) 0.051(4) -0.022(3) 0.001(3) -0.011(3)
C(29) 0.053(3) 0.049(3) 0.049(3) 0.013(3) -0.010(3) -0.010(3)
C(30) 0.065(4) 0.062(4) 0.052(4) 0.020(3) -0.012(3) 0.008(3)
C(31) 0.055(3) 0.051(3) 0.047(3) -0.004(3) 0.003(3) -0.023(3)
C(32) 0.040(3) 0.053(4) 0.065(4) -0.009(2) -0.009(3) -0.008(3)
C(33) 0.055(3) 0.028(3) 0.086(5) 0.000(2) 0.018(3) 0.008(3)
C(34) 0.082(4) 0.054(4) 0.064(4) -0.004(3) -0.019(3) -0.020(3)
C(35) 0.061(3) 0.042(3) 0.062(4) 0.017(3) 0.009(3) 0.011(3)
C(36) 0.079(4) 0.084(5) 0.092(5) 0.015(4) 0.006(4) -0.055(4)
C(37) 0.228(10) 0.079(6) 0.058(5) 0.037(6) -0.093(5) -0.012(4)
C(38) 0.102(5) 0.041(4) 0.042(4) 0.007(3) -0.030(3) -0.003(3)
C(39) 0.176(8) 0.100(6) 0.046(4) -0.036(5) 0.038(5) -0.045(4)
C(40) 0.069(4) 0.044(4) 0.136(7) 0.001(3) 0.006(4) -0.001(4)
C(41) 0.088(5) 0.088(5) 0.127(7) 0.005(4) -0.021(4) -0.079(5)
C(42) 0.155(7) 0.137(8) 0.090(6) 0.076(6) -0.089(6) -0.039(5)
C(43) 0.175(8) 0.095(6) 0.053(5) -0.013(6) -0.019(5) 0.023(4)
C(44) 0.116(6) 0.22(1) 0.052(5) 0.083(7) -0.020(4) -0.028(6)
C(48) 0.042(3) 0.021(2) 0.029(3) -0.001(2) -0.007(2) -0.004(2)
C(49) 0.033(2) 0.025(2) 0.028(2) -0.004(2) -0.009(2) -0.001(2)

loop_
_geom_bond_atom_site_label_1
_geom_bond_atom_site_label_2
_geom_bond_distance
_geom_bond_site_symmetry_1
_geom_bond_site_symmetry_2
_geom_bond_publ_flag
K(3) K(3) 4.589(2) . 2_655 yes
K(3) K(4) 3.828(2) . . yes
K(3) S(3) 3.567(2) . 2_655 yes
K(3) S(5) 3.403(2) . . yes
K(3) O(3) 2.819(3) . . yes
K(3) O(5) 2.713(3) . 2_655 yes
K(3) O(7) 2.816(3) . . yes
K(3) O(8) 2.880(3) . . yes
K(3) O(9) 2.680(4) . . yes
K(4) S(4) 3.446(2) . . yes
K(4) O(1) 2.671(3) . 2_755 yes
K(4) O(2) 2.740(4) . . yes
K(4) O(3) 2.827(3) . . yes
K(4) O(5) 3.078(3) . . yes
K(4) O(7) 2.675(4) . . yes
K(4) O(8) 2.954(3) . . yes
S(1) C(11) 1.773(4) . . yes
S(1) C(13) 1.780(4) . . yes
S(3) C(9) 1.776(4) . . yes
S(3) C(10) 1.790(4) . . yes
S(4) C(14) 1.789(5) . . yes
S(4) C(48) 1.771(4) . 2_755 yes
S(5) C(2) 1.781(4) . . yes
S(5) C(5) 1.781(4) . . yes
O(1) C(20) 1.358(5) . . yes
O(2) C(34) 1.438(7) . . yes
O(3) C(29) 1.406(6) . . yes
O(4) C(4) 1.319(5) . . yes
O(5) C(12) 1.333(5) . . yes
O(7) C(40) 1.399(7) . . yes
O(8) C(49) 1.360(5) . . yes
O(9) C(44) 1.374(8) . . yes
C(2) C(4) 1.419(6) . . yes
C(2) C(8) 1.372(6) . . yes
C(3) C(6) 1.397(6) . . yes
C(3) C(10) 1.380(6) . . yes
C(4) C(13) 1.421(6) . . yes
C(5) C(7) 1.401(6) . . yes
C(5) C(49) 1.401(6) . . yes
C(6) C(7) 1.390(6) . . yes
C(6) C(22) 1.524(6) . . yes
C(8) C(23) 1.393(6) . . yes
C(9) C(12) 1.416(6) . . yes
C(9) C(17) 1.385(6) . . yes
C(10) C(49) 1.398(6) . . yes
C(11) C(18) 1.391(6) . . yes
C(11) C(20) 1.395(6) . . yes
C(12) C(14) 1.398(6) . . yes
C(13) C(16) 1.383(6) . . yes
C(14) C(26) 1.383(6) . . yes
C(15) C(19) 1.388(6) . . yes
C(15) C(48) 1.391(6) . . yes
C(16) C(23) 1.379(6) . . yes
C(17) C(25) 1.382(6) . . yes
C(18) C(19) 1.392(6) . . yes
C(19) C(31) 1.532(6) . . yes
C(20) C(48) 1.401(6) . . yes
C(22) C(30) 1.522(7) . . yes
C(22) C(33) 1.520(7) . . yes
C(22) C(35) 1.524(6) . . yes
C(23) C(24) 1.535(6) . . yes
C(24) C(27) 1.536(7) . . yes
C(24) C(28) 1.529(7) . . yes
C(24) C(32) 1.527(7) . . yes
C(25) C(26) 1.397(7) . . yes
C(25) C(38) 1.526(7) . . yes
C(31) C(36) 1.506(9) . . yes
C(31) C(39) 1.502(9) . . yes
C(31) C(41) 1.517(8) . . yes
C(37) C(38) 1.486(9) . . yes
C(38) C(42) 1.522(9) . . yes
C(38) C(43) 1.528(9) . . yes
